data_1505916
loop_
_publ_author_name
'Smith, 3rd, Amos B'
'Davulcu, Akin H.'
'K\"urti, Laszl\'o'

_publ_section_title
;
 Indole diterpenoid synthetic studies. Construction of the heptacyclic
 core of (-)-nodulisporic acid D.
;
_journal_issue 8
_journal_name_full 'Organic letters'
_journal_page_first 1669
_journal_page_last 1672
_journal_paper_doi 10.1021/ol0602912
_journal_volume 8
_journal_year 2006
_chemical_formula_sum 'C25 H24 Br N O3'
_chemical_formula_weight 466.36
_space_group_IT_number 1
_symmetry_cell_setting triclinic
_symmetry_Int_Tables_number 1
_symmetry_space_group_name_Hall 'P 1'
_symmetry_space_group_name_H-M 'P 1'
_atom_sites_solution_hydrogens geom
_atom_sites_solution_primary direct
_audit_creation_method SHELXL-97
_cell_angle_alpha 109.990(2)
_cell_angle_beta 95.395(2)
_cell_angle_gamma 95.643(2)
_cell_formula_units_Z 2
_cell_length_a 6.1276(3)
_cell_length_b 12.1417(6)
_cell_length_c 15.6434(8)
_cell_measurement_temperature 143(1)
_cell_volume 1078.26(9)
_computing_data_collection 'CrystalClear (Rigaku, 1999)'
_computing_data_reduction 'CrystalClear (Rigaku, 1999)'
_computing_structure_refinement 'SHELXL-97 (Sheldrick, 1997)'
_computing_structure_solution 'SIR97 (Altomare, 1999)'
_diffrn_ambient_temperature 143(1)
_diffrn_measured_fraction_theta_full 0.997
_diffrn_measured_fraction_theta_max 0.997
_diffrn_measurement_device 'CCD Area Detector'
_diffrn_measurement_device_type 'Rigaku Mercury'
_diffrn_measurement_method 'phi and omega rotations'
_diffrn_radiation_monochromator graphite
_diffrn_radiation_source 'rotating anode'
_diffrn_radiation_type MoK\a
_diffrn_radiation_wavelength 0.71073
_diffrn_reflns_av_R_equivalents 0.0000
_diffrn_reflns_av_sigmaI/netI 0.0160
_diffrn_reflns_limit_h_max 7
_diffrn_reflns_limit_h_min -7
_diffrn_reflns_limit_k_max 14
_diffrn_reflns_limit_k_min -14
_diffrn_reflns_limit_l_max 18
_diffrn_reflns_limit_l_min -18
_diffrn_reflns_number 26337
_diffrn_reflns_theta_full 25.05
_diffrn_reflns_theta_max 25.05
_diffrn_reflns_theta_min 2.64
_exptl_absorpt_coefficient_mu 1.933
_exptl_absorpt_correction_T_max 1.0000
_exptl_absorpt_correction_T_min 0.8749
_exptl_absorpt_correction_type multi-scan
_exptl_crystal_density_diffrn 1.436
_exptl_crystal_density_method 'not measured'
_exptl_crystal_F_000 480
_exptl_crystal_size_max 0.38
_exptl_crystal_size_mid 0.12
_exptl_crystal_size_min 0.04
_refine_diff_density_max 0.681
_refine_diff_density_min -0.503
_refine_diff_density_rms 0.082
_refine_ls_abs_structure_details 'Flack H D (1983), Acta Cryst. A39, 876-881'
_refine_ls_abs_structure_Flack 0.055(7)
_refine_ls_extinction_method none
_refine_ls_goodness_of_fit_ref 1.038
_refine_ls_hydrogen_treatment constr
_refine_ls_matrix_type full
_refine_ls_number_parameters 553
_refine_ls_number_reflns 26337
_refine_ls_number_restraints 3
_refine_ls_restrained_S_all 1.038
_refine_ls_R_factor_all 0.0609
_refine_ls_R_factor_gt 0.0539
_refine_ls_shift/su_max 0.001
_refine_ls_shift/su_mean 0.000
_refine_ls_structure_factor_coef Fsqd
_refine_ls_weighting_details 'calc w=1/[\s^2^(Fo^2^)+(0.0801P)^2^+1.5183P] where P=(Fo^2^+2Fc^2^)/3'
_refine_ls_weighting_scheme calc
_refine_ls_wR_factor_gt 0.1370
_refine_ls_wR_factor_ref 0.1430
_reflns_number_gt 23978
_reflns_number_total 26337
_reflns_threshold_expression >2sigma(I)
_cod_data_source_file ol0602912si20060202_050749.cif
_cod_data_source_block shelxl
_cod_depositor_comments
;
The following automatic conversions were performed:
'_atom_site_symetry_multiplicity' tag replaced with
'_atom_site_symmetry_multiplicity'.

Automatic conversion script
Id: cif_correct_tags 1440 2010-10-19 06:21:57Z saulius 
;
_cod_original_sg_symbol_H-M 'P 1       '
_cod_database_code 1505916

loop_
_symmetry_equiv_pos_as_xyz
'x, y, z'

loop_
_atom_site_label
_atom_site_type_symbol
_atom_site_fract_x
_atom_site_fract_y
_atom_site_fract_z
_atom_site_U_iso_or_equiv
_atom_site_adp_type
_atom_site_occupancy
_atom_site_symmetry_multiplicity
_atom_site_calc_flag
_atom_site_refinement_flags
Br1 Br 0.23118(5) 0.69913(3) 1.12976(2) 0.04458(14) Uani 1 1 d .
O1 O 0.6796(8) 0.0006(3) 0.2139(3) 0.0694(13) Uani 1 1 d .
O2 O 0.1850(5) 0.3635(3) 0.7524(2) 0.0382(9) Uani 1 1 d .
O3 O 0.8447(6) 0.5808(3) 0.7568(3) 0.0558(11) Uani 1 1 d .
N1 N 0.5152(6) 0.4545(3) 0.7312(3) 0.0332(10) Uani 1 1 d .
C1 C 0.7890(10) 0.0146(5) 0.3038(4) 0.0509(16) Uani 1 1 d .
C2 C 0.6481(9) 0.0732(4) 0.3755(3) 0.0670(13) Uani 1 1 d .
H2 H 0.5260 0.0142 0.3747 0.089 Uiso 1 1 calc R
C3 C 0.7815(12) 0.1294(5) 0.4782(3) 0.082(2) Uani 1 1 d .
H3A H 0.7752 0.0728 0.5094 0.109 Uiso 1 1 calc R
H3B H 0.9350 0.1575 0.4777 0.109 Uiso 1 1 calc R
C4 C 0.6534(10) 0.2324(5) 0.5225(4) 0.0540(16) Uani 1 1 d .
C5 C 0.6535(9) 0.2985(5) 0.6135(4) 0.0465(13) Uani 1 1 d .
H5 H 0.7446 0.2853 0.6590 0.062 Uiso 1 1 calc R
C6 C 0.5156(8) 0.3851(4) 0.6362(4) 0.0383(13) Uani 1 1 d .
C7 C 0.3801(8) 0.4060(4) 0.5686(3) 0.0308(11) Uani 1 1 d .
C8 C 0.3874(9) 0.3427(4) 0.4766(3) 0.0386(13) Uani 1 1 d .
H8 H 0.3023 0.3591 0.4311 0.051 Uiso 1 1 calc R
C9 C 0.5220(10) 0.2551(4) 0.4530(4) 0.0468(14) Uani 1 1 d .
C10 C 0.5539(10) 0.1751(5) 0.3627(4) 0.0578(16) Uani 1 1 d .
C11 C 0.5148(10) 0.1806(4) 0.2796(4) 0.0445(14) Uani 1 1 d .
H11 H 0.4432 0.2420 0.2732 0.059 Uiso 1 1 calc R
C12 C 0.5804(11) 0.0926(5) 0.1948(4) 0.0512(15) Uani 1 1 d .
C13 C 0.3438(8) 0.4383(4) 0.7788(3) 0.0332(11) Uani 1 1 d .
C14 C 0.4053(8) 0.5354(4) 0.8738(3) 0.0315(12) Uani 1 1 d .
C15 C 0.2922(8) 0.5630(4) 0.9482(4) 0.0325(12) Uani 1 1 d .
H15 H 0.1575 0.5198 0.9473 0.043 Uiso 1 1 calc R
C16 C 0.3903(8) 0.6598(4) 1.0258(3) 0.0328(12) Uani 1 1 d .
C17 C 0.5923(8) 0.7212(4) 1.0299(4) 0.0370(13) Uani 1 1 d .
H17 H 0.6538 0.7840 1.0830 0.049 Uiso 1 1 calc R
C18 C 0.7049(8) 0.6892(5) 0.9542(4) 0.0431(14) Uani 1 1 d .
H18 H 0.8432 0.7300 0.9564 0.057 Uiso 1 1 calc R
C19 C 0.6109(8) 0.5967(4) 0.8756(3) 0.0331(12) Uani 1 1 d .
C20 C 0.6838(8) 0.5480(4) 0.7848(4) 0.0368(12) Uani 1 1 d .
C21 C 1.0001(10) 0.1092(7) 0.3155(4) 0.112(2) Uani 1 1 d .
H21A H 1.0361 0.1045 0.2560 0.168 Uiso 1 1 calc R
H21B H 1.1234 0.0927 0.3495 0.168 Uiso 1 1 calc R
H21C H 0.9679 0.1872 0.3479 0.168 Uiso 1 1 calc R
C22 C 0.8596(17) -0.0960(6) 0.2992(4) 0.139(4) Uani 1 1 d .
H22A H 0.7344 -0.1503 0.2990 0.209 Uiso 1 1 calc R
H22B H 0.9669 -0.0838 0.3516 0.209 Uiso 1 1 calc R
H22C H 0.9248 -0.1280 0.2441 0.209 Uiso 1 1 calc R
C23 C 0.2134(9) 0.4957(5) 0.5950(4) 0.0479(15) Uani 1 1 d .
H23A H 0.0905 0.4619 0.6160 0.072 Uiso 1 1 calc R
H23B H 0.1612 0.5141 0.5424 0.072 Uiso 1 1 calc R
H23C H 0.2850 0.5667 0.6431 0.072 Uiso 1 1 calc R
C24 C 0.7356(12) 0.1596(5) 0.1517(4) 0.0671(19) Uani 1 1 d .
H24A H 0.8576 0.2058 0.1970 0.101 Uiso 1 1 calc R
H24B H 0.6556 0.2111 0.1298 0.101 Uiso 1 1 calc R
H24C H 0.7904 0.1039 0.1013 0.101 Uiso 1 1 calc R
C25 C 0.3818(11) 0.0262(5) 0.1255(4) 0.0654(19) Uani 1 1 d .
H25A H 0.4302 -0.0236 0.0705 0.098 Uiso 1 1 calc R
H25B H 0.2964 0.0815 0.1115 0.098 Uiso 1 1 calc R
H25C H 0.2924 -0.0217 0.1504 0.098 Uiso 1 1 calc R
Br1' Br 0.79170(4) 0.30954(2) -0.12442(2) 0.03881(13) Uani 1 1 d .
O1' O 0.2702(7) 0.9894(3) 0.7822(2) 0.0556(11) Uani 1 1 d .
O2' O 0.8261(5) 0.6281(3) 0.2540(2) 0.0417(9) Uani 1 1 d .
O3' O 0.1518(6) 0.4187(3) 0.2410(2) 0.0448(9) Uani 1 1 d .
N1' N 0.4872(6) 0.5427(3) 0.2721(3) 0.0296(9) Uani 1 1 d .
C1' C 0.2201(9) 0.9860(5) 0.6903(3) 0.0346(12) Uani 1 1 d .
C2' C 0.1921(5) 0.8634(3) 0.6237(2) 0.0226(6) Uani 1 1 d .
H2' H 0.0659 0.8196 0.6377 0.030 Uiso 1 1 calc R
C3' C 0.1527(7) 0.8388(4) 0.5174(3) 0.0384(10) Uani 1 1 d .
H3A' H 0.0007 0.8047 0.4916 0.051 Uiso 1 1 calc R
H3B' H 0.1875 0.9108 0.5047 0.051 Uiso 1 1 calc R
C4' C 0.3119(8) 0.7511(4) 0.4797(3) 0.0336(11) Uani 1 1 d .
C5' C 0.3241(8) 0.6897(4) 0.3880(3) 0.0329(11) Uani 1 1 d .
H5' H 0.2326 0.7005 0.3415 0.044 Uiso 1 1 calc R
C6' C 0.4812(7) 0.6101(4) 0.3682(3) 0.0264(10) Uani 1 1 d .
C7' C 0.6280(8) 0.5913(4) 0.4342(3) 0.0351(13) Uani 1 1 d .
C8' C 0.6123(8) 0.6574(4) 0.5253(3) 0.0359(12) Uani 1 1 d .
H8' H 0.7086 0.6502 0.5722 0.048 Uiso 1 1 calc R
C9' C 0.4535(8) 0.7345(4) 0.5474(3) 0.0337(11) Uani 1 1 d .
C10' C 0.3936(8) 0.8063(4) 0.6389(3) 0.0326(10) Uani 1 1 d .
C11' C 0.5013(8) 0.8310(4) 0.7241(3) 0.0367(12) Uani 1 1 d .
H11' H 0.6310 0.7997 0.7322 0.049 Uiso 1 1 calc R
C12' C 0.4092(8) 0.9097(4) 0.8059(3) 0.0350(11) Uani 1 1 d .
C13' C 0.6660(7) 0.5562(4) 0.2227(3) 0.0278(11) Uani 1 1 d .
C14' C 0.6076(7) 0.4661(4) 0.1307(3) 0.0247(10) Uani 1 1 d .
C15' C 0.7301(8) 0.4372(4) 0.0575(3) 0.0298(11) Uani 1 1 d .
H15' H 0.8725 0.4753 0.0623 0.040 Uiso 1 1 calc R
C16' C 0.6299(8) 0.3496(4) -0.0221(3) 0.0291(11) Uani 1 1 d .
C17' C 0.4199(8) 0.2874(4) -0.0309(3) 0.0340(12) Uani 1 1 d .
H17' H 0.3590 0.2286 -0.0863 0.045 Uiso 1 1 calc R
C18' C 0.3020(8) 0.3143(4) 0.0442(3) 0.0332(12) Uani 1 1 d .
H18' H 0.1625 0.2737 0.0404 0.044 Uiso 1 1 calc R
C19' C 0.4012(7) 0.4038(4) 0.1247(3) 0.0290(11) Uani 1 1 d .
C20' C 0.3208(8) 0.4508(4) 0.2177(3) 0.0344(12) Uani 1 1 d .
C21' C 0.4030(5) 1.0691(3) 0.6724(2) 0.0329(7) Uani 1 1 d .
H21D H 0.4238 1.1449 0.7210 0.049 Uiso 1 1 calc R
H21E H 0.3601 1.0785 0.6149 0.049 Uiso 1 1 calc R
H21F H 0.5389 1.0357 0.6701 0.049 Uiso 1 1 calc R
C22' C 0.0030(6) 1.0409(4) 0.6906(3) 0.0430(10) Uani 1 1 d .
H22D H -0.1050 1.0000 0.7139 0.064 Uiso 1 1 calc R
H22E H -0.0520 1.0337 0.6291 0.064 Uiso 1 1 calc R
H22F H 0.0311 1.1230 0.7290 0.064 Uiso 1 1 calc R
C23' C 0.7851(8) 0.5045(4) 0.4089(3) 0.0317(11) Uani 1 1 d .
H23D H 0.9190 0.5416 0.3972 0.048 Uiso 1 1 calc R
H23E H 0.7202 0.4391 0.3547 0.048 Uiso 1 1 calc R
H23F H 0.8183 0.4764 0.4584 0.048 Uiso 1 1 calc R
C24' C 0.6039(10) 0.9859(5) 0.8790(4) 0.0506(14) Uani 1 1 d .
H24D H 0.6888 0.9354 0.8999 0.076 Uiso 1 1 calc R
H24E H 0.5470 1.0394 0.9300 0.076 Uiso 1 1 calc R
H24F H 0.6967 1.0304 0.8526 0.076 Uiso 1 1 calc R
C25' C 0.2622(9) 0.8392(5) 0.8459(4) 0.0479(14) Uani 1 1 d .
H25D H 0.1500 0.7869 0.7985 0.072 Uiso 1 1 calc R
H25E H 0.1936 0.8919 0.8932 0.072 Uiso 1 1 calc R
H25F H 0.3491 0.7935 0.8716 0.072 Uiso 1 1 calc R

loop_
_atom_site_aniso_label
_atom_site_aniso_U_11
_atom_site_aniso_U_22
_atom_site_aniso_U_33
_atom_site_aniso_U_23
_atom_site_aniso_U_13
_atom_site_aniso_U_12
Br1 0.0549(3) 0.0465(3) 0.0310(3) 0.0082(2) 0.0128(2) 0.0146(2)
O1 0.131(4) 0.0397(18) 0.0292(18) -0.0007(15) 0.002(2) 0.029(2)
O2 0.0355(19) 0.0355(17) 0.0352(19) 0.0037(15) 0.0076(15) -0.0044(14)
O3 0.042(2) 0.055(2) 0.059(2) 0.007(2) 0.0241(18) -0.0101(17)
N1 0.031(2) 0.038(2) 0.030(2) 0.0110(18) 0.0033(16) 0.0016(16)
C1 0.043(3) 0.047(3) 0.042(3) -0.010(2) 0.002(2) 0.013(2)
C2 0.078(3) 0.074(3) 0.054(3) 0.024(2) 0.009(2) 0.027(3)
C3 0.142(6) 0.078(4) 0.032(2) 0.010(3) 0.011(3) 0.077(4)
C4 0.093(4) 0.047(3) 0.037(3) 0.021(2) 0.025(3) 0.040(3)
C5 0.057(3) 0.059(3) 0.029(2) 0.020(2) 0.004(2) 0.022(2)
C6 0.045(3) 0.037(3) 0.042(3) 0.021(2) 0.020(2) 0.004(2)
C7 0.032(3) 0.025(2) 0.041(3) 0.019(2) 0.003(2) 0.0079(19)
C8 0.057(3) 0.038(3) 0.023(3) 0.013(2) 0.004(2) 0.009(2)
C9 0.080(4) 0.032(2) 0.029(2) 0.010(2) 0.005(2) 0.018(2)
C10 0.092(4) 0.047(3) 0.048(3) 0.023(2) 0.021(3) 0.036(3)
C11 0.075(4) 0.021(2) 0.034(3) 0.004(2) 0.013(3) 0.010(2)
C12 0.083(4) 0.036(3) 0.044(3) 0.024(3) 0.014(3) 0.010(3)
C13 0.039(3) 0.038(3) 0.027(3) 0.014(2) 0.008(2) 0.010(2)
C14 0.034(3) 0.028(3) 0.031(3) 0.009(2) 0.002(2) 0.005(2)
C15 0.030(3) 0.032(3) 0.036(3) 0.012(2) -0.001(2) 0.008(2)
C16 0.040(3) 0.037(3) 0.028(3) 0.015(2) 0.004(2) 0.021(2)
C17 0.032(3) 0.034(3) 0.041(3) 0.008(2) 0.000(2) 0.009(2)
C18 0.022(2) 0.056(3) 0.050(3) 0.019(3) 0.004(2) 0.003(2)
C19 0.035(3) 0.033(3) 0.027(2) 0.003(2) 0.006(2) 0.007(2)
C20 0.036(3) 0.036(3) 0.043(3) 0.018(2) 0.013(2) 0.007(2)
C21 0.076(4) 0.182(7) 0.060(3) 0.030(4) -0.005(3) -0.007(4)
C22 0.275(11) 0.124(6) 0.047(3) 0.031(4) 0.042(5) 0.140(7)
C23 0.049(3) 0.045(3) 0.046(3) 0.008(3) 0.008(2) 0.014(2)
C24 0.093(5) 0.055(4) 0.038(3) -0.003(3) 0.016(3) 0.002(3)
C25 0.096(5) 0.049(3) 0.031(3) -0.006(3) 0.010(3) -0.007(3)
Br1' 0.0396(3) 0.0464(3) 0.0261(2) 0.0048(2) 0.00868(19) 0.0113(2)
O1' 0.094(3) 0.062(2) 0.0211(17) 0.0166(16) 0.0117(16) 0.0465(19)
O2' 0.035(2) 0.043(2) 0.0352(19) 0.0007(16) 0.0057(15) -0.0036(15)
O3' 0.039(2) 0.049(2) 0.039(2) 0.0052(17) 0.0157(15) -0.0016(15)
N1' 0.032(2) 0.032(2) 0.0209(19) 0.0035(16) 0.0083(15) 0.0045(16)
C1' 0.035(3) 0.046(3) 0.022(2) 0.010(2) 0.0014(18) 0.014(2)
C2' 0.0133(15) 0.0288(16) 0.0226(15) 0.0054(13) 0.0051(12) -0.0005(12)
C3' 0.035(2) 0.043(2) 0.030(2) 0.0044(18) -0.0023(16) 0.0067(17)
C4' 0.033(2) 0.038(2) 0.031(2) 0.0132(19) 0.0067(17) 0.0073(17)
C5' 0.033(2) 0.035(2) 0.031(2) 0.0121(19) 0.0034(17) 0.0056(17)
C6' 0.027(2) 0.032(2) 0.016(2) 0.0027(18) 0.0004(17) 0.0029(17)
C7' 0.038(3) 0.034(3) 0.027(3) 0.004(2) 0.009(2) 0.001(2)
C8' 0.033(3) 0.038(3) 0.037(3) 0.016(2) -0.002(2) 0.002(2)
C9' 0.041(2) 0.035(2) 0.024(2) 0.0081(19) 0.0094(18) 0.0066(18)
C10' 0.047(2) 0.029(2) 0.0221(18) 0.0077(16) 0.0089(16) 0.0100(17)
C11' 0.040(3) 0.043(3) 0.029(3) 0.016(2) -0.001(2) 0.006(2)
C12' 0.046(3) 0.042(3) 0.013(2) 0.003(2) 0.0020(18) 0.010(2)
C13' 0.026(2) 0.025(2) 0.029(2) 0.0063(19) -0.0013(19) 0.0021(18)
C14' 0.025(2) 0.027(2) 0.026(2) 0.012(2) 0.0039(19) 0.0101(18)
C15' 0.031(3) 0.034(3) 0.024(3) 0.009(2) 0.009(2) 0.004(2)
C16' 0.037(3) 0.028(2) 0.020(3) 0.005(2) 0.008(2) 0.006(2)
C17' 0.040(3) 0.036(3) 0.018(2) 0.002(2) -0.004(2) 0.005(2)
C18' 0.038(3) 0.025(2) 0.029(3) 0.004(2) -0.004(2) -0.0008(19)
C19' 0.029(2) 0.025(2) 0.034(3) 0.011(2) 0.003(2) 0.0080(18)
C20' 0.033(3) 0.026(2) 0.034(3) -0.001(2) -0.001(2) 0.004(2)
C21' 0.0339(19) 0.0290(17) 0.0311(17) 0.0048(14) 0.0032(14) 0.0051(14)
C22' 0.031(2) 0.058(3) 0.038(2) 0.0098(19) 0.0090(16) 0.0170(17)
C23' 0.027(2) 0.042(3) 0.032(3) 0.019(2) 0.0063(19) 0.0080(19)
C24' 0.068(3) 0.046(3) 0.033(3) 0.008(3) 0.009(2) 0.005(2)
C25' 0.050(3) 0.057(3) 0.047(3) 0.029(3) 0.016(2) 0.008(2)

loop_
_atom_type_symbol
_atom_type_description
_atom_type_scat_dispersion_real
_atom_type_scat_dispersion_imag
_atom_type_scat_source
C C 0.0033 0.0016 'International Tables Vol C Tables 4.2.6.8 and 6.1.1.4'
H H 0.0000 0.0000 'International Tables Vol C Tables 4.2.6.8 and 6.1.1.4'
Br Br -0.2901 2.4595 'International Tables Vol C Tables 4.2.6.8 and 6.1.1.4'
N N 0.0061 0.0033 'International Tables Vol C Tables 4.2.6.8 and 6.1.1.4'
O O 0.0106 0.0060 'International Tables Vol C Tables 4.2.6.8 and 6.1.1.4'

loop_
_geom_angle_atom_site_label_1
_geom_angle_atom_site_label_2
_geom_angle_atom_site_label_3
_geom_angle
C12 O1 C1 122.9(4)
C13 N1 C20 113.1(4)
C13 N1 C6 122.4(4)
C20 N1 C6 124.4(4)
C22 C1 O1 108.0(4)
C22 C1 C2 119.9(6)
O1 C1 C2 109.4(5)
C22 C1 C21 109.4(7)
O1 C1 C21 101.9(5)
C2 C1 C21 106.8(5)
C10 C2 C1 114.3(5)
C10 C2 C3 103.1(4)
C1 C2 C3 113.6(4)
C4 C3 C2 101.5(4)
C5 C4 C9 120.7(5)
C5 C4 C3 130.0(5)
C9 C4 C3 109.3(4)
C4 C5 C6 118.9(5)
C5 C6 C7 121.0(5)
C5 C6 N1 119.1(5)
C7 C6 N1 119.9(5)
C8 C7 C6 120.0(5)
C8 C7 C23 119.4(5)
C6 C7 C23 120.5(5)
C9 C8 C7 119.5(5)
C8 C9 C4 119.8(5)
C8 C9 C10 130.0(5)
C4 C9 C10 110.3(5)
C11 C10 C9 132.0(5)
C11 C10 C2 120.5(5)
C9 C10 C2 107.6(5)
C10 C11 C12 123.5(5)
O1 C12 C25 103.0(5)
O1 C12 C11 112.3(4)
C25 C12 C11 111.8(5)
O1 C12 C24 111.5(6)
C25 C12 C24 109.5(5)
C11 C12 C24 108.6(4)
O2 C13 N1 127.7(4)
O2 C13 C14 127.8(5)
N1 C13 C14 104.4(4)
C15 C14 C19 122.2(4)
C15 C14 C13 129.9(4)
C19 C14 C13 107.9(4)
C14 C15 C16 116.5(5)
C17 C16 C15 122.6(5)
C17 C16 Br1 120.8(4)
C15 C16 Br1 116.5(4)
C16 C17 C18 119.4(5)
C19 C18 C17 119.7(5)
C18 C19 C14 119.5(5)
C18 C19 C20 131.7(5)
C14 C19 C20 108.7(4)
O3 C20 N1 124.8(5)
O3 C20 C19 129.4(5)
N1 C20 C19 105.8(4)
C1' O1' C12' 122.5(4)
C20' N1' C13' 111.6(4)
C20' N1' C6' 123.4(4)
C13' N1' C6' 124.8(4)
O1' C1' C2' 111.3(4)
O1' C1' C21' 108.2(4)
C2' C1' C21' 113.2(4)
O1' C1' C22' 104.1(4)
C2' C1' C22' 111.6(4)
C21' C1' C22' 107.9(4)
C1' C2' C10' 109.3(3)
C1' C2' C3' 120.3(3)
C10' C2' C3' 105.6(3)
C4' C3' C2' 103.0(4)
C5' C4' C9' 119.9(5)
C5' C4' C3' 126.6(4)
C9' C4' C3' 113.5(4)
C4' C5' C6' 117.2(4)
C7' C6' C5' 124.7(4)
C7' C6' N1' 118.4(4)
C5' C6' N1' 116.9(4)
C8' C7' C6' 115.7(5)
C8' C7' C23' 122.3(5)
C6' C7' C23' 122.0(4)
C7' C8' C9' 121.0(5)
C4' C9' C8' 121.4(5)
C4' C9' C10' 108.0(4)
C8' C9' C10' 130.5(5)
C11' C10' C9' 129.7(5)
C11' C10' C2' 121.1(4)
C9' C10' C2' 108.9(3)
C10' C11' C12' 119.4(5)
O1' C12' C25' 105.2(4)
O1' C12' C11' 112.5(4)
C25' C12' C11' 111.7(4)
O1' C12' C24' 108.2(4)
C25' C12' C24' 110.3(4)
C11' C12' C24' 108.9(4)
O2' C13' N1' 124.2(4)
O2' C13' C14' 129.8(5)
N1' C13' C14' 106.1(3)
C19' C14' C15' 121.2(4)
C19' C14' C13' 109.4(4)
C15' C14' C13' 129.4(4)
C16' C15' C14' 116.5(4)
C15' C16' C17' 123.5(5)
C15' C16' Br1' 117.5(4)
C17' C16' Br1' 119.0(3)
C16' C17' C18' 119.5(4)
C19' C18' C17' 117.4(4)
C14' C19' C18' 121.8(4)
C14' C19' C20' 108.0(4)
C18' C19' C20' 130.2(4)
O3' C20' N1' 126.6(5)
O3' C20' C19' 128.5(4)
N1' C20' C19' 104.9(4)

loop_
_geom_bond_atom_site_label_1
_geom_bond_atom_site_label_2
_geom_bond_distance
Br1 C16 1.919(5)
O1 C12 1.426(7)
O1 C1 1.447(7)
O2 C13 1.198(6)
O3 C20 1.203(6)
N1 C13 1.379(6)
N1 C20 1.419(6)
N1 C6 1.437(6)
C1 C22 1.431(8)
C1 C2 1.506(7)
C1 C21 1.596(9)
C2 C10 1.480(7)
C2 C3 1.615(7)
C3 C4 1.537(7)
C4 C5 1.374(7)
C4 C9 1.411(8)
C5 C6 1.386(8)
C6 C7 1.390(7)
C7 C8 1.388(7)
C7 C23 1.547(7)
C8 C9 1.382(8)
C9 C10 1.459(7)
C10 C11 1.325(7)
C11 C12 1.510(8)
C12 C25 1.506(8)
C12 C24 1.539(8)
C13 C14 1.533(6)
C14 C15 1.370(7)
C14 C19 1.391(7)
C15 C16 1.402(7)
C16 C17 1.365(7)
C17 C18 1.386(7)
C18 C19 1.379(7)
C19 C20 1.471(7)
Br1' C16' 1.909(5)
O1' C1' 1.427(6)
O1' C12' 1.466(6)
O2' C13' 1.189(5)
O3' C20' 1.202(6)
N1' C20' 1.405(6)
N1' C13' 1.427(6)
N1' C6' 1.451(5)
C1' C2' 1.478(6)
C1' C21' 1.544(6)
C1' C22' 1.545(6)
C2' C10' 1.513(6)
C2' C3' 1.575(5)
C3' C4' 1.522(6)
C4' C5' 1.386(6)
C4' C9' 1.386(7)
C5' C6' 1.411(7)
C6' C7' 1.398(7)
C7' C8' 1.394(7)
C7' C23' 1.477(7)
C8' C9' 1.401(7)
C9' C10' 1.501(6)
C10' C11' 1.350(6)
C11' C12' 1.508(7)
C12' C25' 1.503(7)
C12' C24' 1.546(7)
C13' C14' 1.464(6)
C14' C19' 1.386(6)
C14' C15' 1.393(6)
C15' C16' 1.371(6)
C16' C17' 1.396(7)
C17' C18' 1.397(7)
C18' C19' 1.388(6)
C19' C20' 1.520(7)

loop_
_cod_related_entry_id
_cod_related_entry_code
_cod_related_entry_database
1 30651686 ChemSpider
